data_7112886
loop_
_publ_author_name
'Braga, Dario'
'Grepioni, Fabrizia'
'Maini, Lucia'
'Prosperi, Susanna'
'Gobetto, Roberto'
'Chierotti, Michele R.'

_publ_section_title
;
 From unexpected reactions to a new family of ionic co-crystals: the case
 of barbituric acid with alkali bromides and caesium iodide.
;
_journal_issue 41
_journal_name_full 'Chemical communications (Cambridge, England)'
_journal_page_first 7715
_journal_page_last 7717
_journal_paper_doi 10.1039/c0cc02701d
_journal_volume 46
_journal_year 2010
_chemical_formula_sum 'C4 H8 Br N2 O5 Rb'
_chemical_formula_weight 329.50
_chemical_name_systematic
;
?
;
_space_group_IT_number 62
_symmetry_cell_setting orthorhombic
_symmetry_space_group_name_Hall '-P 2ac 2n'
_symmetry_space_group_name_H-M 'P n m a'
_atom_sites_solution_hydrogens geom
_atom_sites_solution_primary direct
_atom_sites_solution_secondary difmap
_audit_creation_method SHELXL-97
_cell_angle_alpha 90.00
_cell_angle_beta 90.00
_cell_angle_gamma 90.00
_cell_formula_units_Z 4
_cell_length_a 7.223(2)
_cell_length_b 8.3270(10)
_cell_length_c 17.384(3)
_cell_measurement_reflns_used 185
_cell_measurement_temperature 293(2)
_cell_measurement_theta_max 28.8968
_cell_measurement_theta_min 2.4215
_cell_volume 1045.6(4)
_computing_cell_refinement
;
CrysAlisPro, Oxford Diffraction Ltd.,
Version 1.171.33.34d (release 27-02-2009 CrysAlis171 .NET)
(compiled Feb 27 2009,15:38:38)
;
_computing_data_collection
;
CrysAlisPro, Oxford Diffraction Ltd.,
Version 1.171.33.34d (release 27-02-2009 CrysAlis171 .NET)
(compiled Feb 27 2009,15:38:38)
;
_computing_data_reduction
;
CrysAlisPro, Oxford Diffraction Ltd.,
Version 1.171.33.34d (release 27-02-2009 CrysAlis171 .NET)
(compiled Feb 27 2009,15:38:38)
;
_computing_structure_refinement 'SHELXL-97 (Sheldrick, 2008)'
_computing_structure_solution 'SHELXS-97 (Sheldrick, 2008)'
_diffrn_ambient_temperature 293(2)
_diffrn_detector_area_resol_mean 16.1340
_diffrn_measured_fraction_theta_full 0.982
_diffrn_measured_fraction_theta_max 0.830
_diffrn_measurement_device_type 'Goniometer KM4/Xcalibur, detector: Sapphire3'
_diffrn_measurement_method '\w scans'
_diffrn_radiation_monochromator graphite
_diffrn_radiation_source 'Enhance (Mo) X-ray Source'
_diffrn_radiation_type MoK\a
_diffrn_radiation_wavelength 0.71073
_diffrn_reflns_av_R_equivalents 0.0344
_diffrn_reflns_av_sigmaI/netI 0.0600
_diffrn_reflns_limit_h_max 5
_diffrn_reflns_limit_h_min -9
_diffrn_reflns_limit_k_max 11
_diffrn_reflns_limit_k_min -9
_diffrn_reflns_limit_l_max 22
_diffrn_reflns_limit_l_min -15
_diffrn_reflns_number 2641
_diffrn_reflns_theta_full 25.00
_diffrn_reflns_theta_max 29.30
_diffrn_reflns_theta_min 2.71
_exptl_absorpt_coefficient_mu 8.551
_exptl_absorpt_correction_T_max 1.00000
_exptl_absorpt_correction_T_min 0.06932
_exptl_absorpt_correction_type multi-scan
_exptl_absorpt_process_details
;
CrysAlisPro, Oxford Diffraction Ltd.,
Version 1.171.33.34d (release 27-02-2009 CrysAlis171 .NET)
(compiled Feb 27 2009,15:38:38)
Empirical absorption correction using spherical harmonics,
implemented in SCALE3 ABSPACK scaling algorithm.
;
_exptl_crystal_colour colorless
_exptl_crystal_density_diffrn 2.093
_exptl_crystal_density_method 'not measured'
_exptl_crystal_description Prism
_exptl_crystal_F_000 632
_exptl_crystal_size_max 0.2
_exptl_crystal_size_mid 0.18
_exptl_crystal_size_min 0.16
_refine_diff_density_max 0.527
_refine_diff_density_min -1.095
_refine_diff_density_rms 0.147
_refine_ls_extinction_method none
_refine_ls_goodness_of_fit_ref 0.892
_refine_ls_hydrogen_treatment mixed
_refine_ls_matrix_type full
_refine_ls_number_parameters 79
_refine_ls_number_reflns 1258
_refine_ls_number_restraints 0
_refine_ls_restrained_S_all 0.892
_refine_ls_R_factor_all 0.0545
_refine_ls_R_factor_gt 0.0331
_refine_ls_shift/su_max 0.001
_refine_ls_shift/su_mean 0.000
_refine_ls_structure_factor_coef Fsqd
_refine_ls_weighting_details 'calc w=1/[\s^2^(Fo^2^)+(0.0371P)^2^+0.0000P] where P=(Fo^2^+2Fc^2^)/3'
_refine_ls_weighting_scheme calc
_refine_ls_wR_factor_gt 0.0693
_refine_ls_wR_factor_ref 0.0719
_reflns_number_gt 849
_reflns_number_total 1258
_reflns_threshold_expression >2\s(I)
_cod_data_source_file c0cc02701d.txt
_cod_data_source_block acbarb_rbbr_dd
_cod_depositor_comments
;
The following automatic conversions were performed:

'_symmetry_cell_setting' value 'Orthorhombic' changed to
'orthorhombic' according to
/usr/data/users/saulius/automatic-downloads/retrospective/RSC/lib/dictionaries/cif_core.dic
dictionary named 'cif_core.dic' version 2.4.2 from 2011-04-26.

Automatic conversion script
Id: cif_fix_values 2281 2013-09-26 08:29:07Z andrius 
;
_cod_original_sg_symbol_H-M Pnma
_cod_database_code 7112886
_cell_oxdiff_measurement_reflns_used 185

loop_
_symmetry_equiv_pos_as_xyz
'x, y, z'
'-x+1/2, -y, z+1/2'
'x+1/2, -y+1/2, -z+1/2'
'-x, y+1/2, -z'
'-x, -y, -z'
'x-1/2, y, -z-1/2'
'-x-1/2, y-1/2, z-1/2'
'x, -y-1/2, z'

loop_
_atom_site_label
_atom_site_type_symbol
_atom_site_fract_x
_atom_site_fract_y
_atom_site_fract_z
_atom_site_U_iso_or_equiv
_atom_site_adp_type
_atom_site_occupancy
_atom_site_symmetry_multiplicity
_atom_site_calc_flag
_atom_site_refinement_flags
Rb1 Rb 0.33508(9) -0.2500 0.68652(3) 0.03560(18) Uani 1 2 d S
Br1 Br -0.10006(9) 0.2500 0.63280(3) 0.03502(18) Uani 1 2 d S
C5 C 0.3731(8) 0.2500 0.5599(3) 0.0352(14) Uani 1 2 d S
H5A H 0.5058 0.2500 0.5513 0.042 Uiso 1 2 calc SR
H5B H 0.3536 0.2500 0.6151 0.042 Uiso 1 2 calc SR
O1 O 0.1075(5) -0.0019(4) 0.7654(2) 0.0513(10) Uani 1 1 d .
O2 O 0.0702(6) 0.2500 0.3614(2) 0.0439(11) Uani 1 2 d S
O4 O 0.3217(5) -0.0352(3) 0.55737(17) 0.0527(9) Uani 1 1 d .
N3 N 0.2012(5) 0.1097(4) 0.45958(18) 0.0314(9) Uani 1 1 d .
C4 C 0.2966(6) 0.0951(5) 0.5283(2) 0.0348(10) Uani 1 1 d .
C2 C 0.1522(8) 0.2500 0.4224(3) 0.0299(13) Uani 1 2 d S
H101 H 0.154(7) 0.052(5) 0.791(2) 0.043(17) Uiso 1 1 d .
H300 H 0.177(7) 0.031(5) 0.436(2) 0.048(14) Uiso 1 1 d .
H100 H 0.074(11) 0.053(8) 0.721(3) 0.13(3) Uiso 1 1 d .

loop_
_atom_site_aniso_label
_atom_site_aniso_U_11
_atom_site_aniso_U_22
_atom_site_aniso_U_33
_atom_site_aniso_U_23
_atom_site_aniso_U_13
_atom_site_aniso_U_12
Rb1 0.0410(4) 0.0347(3) 0.0312(3) 0.000 -0.0014(3) 0.000
Br1 0.0385(4) 0.0257(3) 0.0409(3) 0.000 0.0000(3) 0.000
C5 0.032(4) 0.044(3) 0.030(3) 0.000 -0.006(2) 0.000
O1 0.057(3) 0.0435(19) 0.053(2) -0.0026(19) -0.0167(19) -0.0060(17)
O2 0.049(3) 0.053(2) 0.030(2) 0.000 -0.012(2) 0.000
O4 0.074(3) 0.0347(17) 0.0496(18) 0.0194(15) -0.0055(16) 0.0054(16)
N3 0.044(3) 0.0221(18) 0.0278(19) -0.0046(15) -0.0050(16) -0.0015(15)
C4 0.035(3) 0.038(2) 0.031(2) -0.0018(18) 0.0043(18) 0.0067(19)
C2 0.033(4) 0.030(3) 0.027(3) 0.000 -0.002(3) 0.000

loop_
_atom_type_symbol
_atom_type_description
_atom_type_scat_dispersion_real
_atom_type_scat_dispersion_imag
_atom_type_scat_source
C C 0.0033 0.0016 'International Tables Vol C Tables 4.2.6.8 and 6.1.1.4'
H H 0.0000 0.0000 'International Tables Vol C Tables 4.2.6.8 and 6.1.1.4'
N N 0.0061 0.0033 'International Tables Vol C Tables 4.2.6.8 and 6.1.1.4'
O O 0.0106 0.0060 'International Tables Vol C Tables 4.2.6.8 and 6.1.1.4'
Br Br -0.2901 2.4595 'International Tables Vol C Tables 4.2.6.8 and 6.1.1.4'
Rb Rb -0.9393 2.9676 'International Tables Vol C Tables 4.2.6.8 and 6.1.1.4'

loop_
_geom_angle_atom_site_label_1
_geom_angle_atom_site_label_2
_geom_angle_atom_site_label_3
_geom_angle
_geom_angle_site_symmetry_1
_geom_angle_site_symmetry_3
O4 Rb1 O4 77.03(12) 8 .
O4 Rb1 O1 132.43(10) 8 6_657
O4 Rb1 O1 79.00(10) . 6_657
O4 Rb1 O1 79.00(10) 8 3_546
O4 Rb1 O1 132.43(10) . 3_546
O1 Rb1 O1 88.05(14) 6_657 3_546
O4 Rb1 O1 84.80(9) 8 8
O4 Rb1 O1 140.73(11) . 8
O1 Rb1 O1 135.95(5) 6_657 8
O1 Rb1 O1 75.73(7) 3_546 8
O4 Rb1 O1 140.73(11) 8 .
O4 Rb1 O1 84.80(9) . .
O1 Rb1 O1 75.73(7) 6_657 .
O1 Rb1 O1 135.95(5) 3_546 .
O1 Rb1 O1 87.96(14) 8 .
O4 Rb1 O2 75.74(9) 8 5_556
O4 Rb1 O2 75.74(9) . 5_556
O1 Rb1 O2 135.52(7) 6_657 5_556
O1 Rb1 O2 135.52(7) 3_546 5_556
O1 Rb1 O2 66.09(9) 8 5_556
O1 Rb1 O2 66.09(9) . 5_556
O4 Rb1 O2 140.36(6) 8 2
O4 Rb1 O2 140.36(6) . 2
O1 Rb1 O2 65.20(9) 6_657 2
O1 Rb1 O2 65.20(9) 3_546 2
O1 Rb1 O2 70.82(9) 8 2
O1 Rb1 O2 70.82(9) . 2
O2 Rb1 O2 118.56(12) 5_556 2
O4 Rb1 Rb1 115.88(7) 8 6_657
O4 Rb1 Rb1 115.88(7) . 6_657
O1 Rb1 Rb1 44.66(7) 6_657 6_657
O1 Rb1 Rb1 44.66(7) 3_546 6_657
O1 Rb1 Rb1 103.36(8) 8 6_657
O1 Rb1 Rb1 103.36(8) . 6_657
O2 Rb1 Rb1 164.44(7) 5_556 6_657
O2 Rb1 Rb1 45.88(8) 2 6_657
O4 Rb1 Rb1 112.26(7) 8 6_557
O4 Rb1 Rb1 112.26(7) . 6_557
O1 Rb1 Rb1 114.72(8) 6_657 6_557
O1 Rb1 Rb1 114.72(8) 3_546 6_557
O1 Rb1 Rb1 44.62(7) 8 6_557
O1 Rb1 Rb1 44.62(7) . 6_557
O2 Rb1 Rb1 47.31(7) 5_556 6_557
O2 Rb1 Rb1 71.26(8) 2 6_557
Rb1 Rb1 Rb1 117.14(3) 6_657 6_557
C4 C5 C4 117.7(5) . 8_565
Rb1 O1 Rb1 90.72(9) 6_557 .
C2 O2 Rb1 135.0(4) . 5_556
C2 O2 Rb1 138.2(4) . 2_554
Rb1 O2 Rb1 86.81(9) 5_556 2_554
C4 O4 Rb1 152.8(3) . .
C2 N3 C4 127.3(4) . .
O4 C4 N3 120.9(4) . .
O4 C4 C5 124.1(4) . .
N3 C4 C5 114.9(3) . .
O2 C2 N3 122.2(2) . 8_565
O2 C2 N3 122.2(2) . .
N3 C2 N3 115.5(5) 8_565 .

loop_
_geom_bond_atom_site_label_1
_geom_bond_atom_site_label_2
_geom_bond_distance
_geom_bond_site_symmetry_2
Rb1 O4 2.872(3) 8
Rb1 O4 2.872(3) .
Rb1 O1 2.973(4) 6_657
Rb1 O1 2.973(4) 3_546
Rb1 O1 2.975(4) 8
Rb1 O1 2.975(4) .
Rb1 O2 3.043(4) 5_556
Rb1 O2 3.116(4) 2
Rb1 Rb1 4.2325(10) 6_657
Rb1 Rb1 4.2325(10) 6_557
C5 C4 1.507(5) .
C5 C4 1.507(5) 8_565
O1 Rb1 2.973(4) 6_557
O2 C2 1.215(6) .
O2 Rb1 3.043(4) 5_556
O2 Rb1 3.116(4) 2_554
O4 C4 1.211(5) .
N3 C2 1.381(4) .
N3 C4 1.385(5) .
C2 N3 1.381(4) 8_565
